data_1510787
loop_
_publ_author_name
'Steurer, W.'
'Nowotny, H.'
'Rogl, P.'

_publ_section_title
;
 Neue Boride mit Nb Co B2 - Typ
;
_journal_name_full
;
Monatshefte fuer Chemie und verwandte Teile anderer Wissenschaften (109,1978-)
;
_journal_page_first 919
_journal_page_last 924
_journal_volume 109
_journal_year 1978
_chemical_formula_sum 'B2 Ni Ta'
_chemical_name_systematic 'Ta Ni B2'
_space_group_IT_number 62
_symmetry_space_group_name_Hall '-P 2ac 2n'
_symmetry_space_group_name_H-M 'P n m a'
_cell_angle_alpha 90
_cell_angle_beta 90
_cell_angle_gamma 90
_cell_formula_units_Z 4
_cell_length_a 6.041
_cell_length_b 3.104
_cell_length_c 8.171
_cell_volume 153.217
_citation_journal_id_ASTM MOCMB7
_cod_data_source_file boron_284.cif
_cod_data_source_block B2Ni1Ta1
_cod_original_cell_volume 153.2166
_cod_original_formula_sum 'B2 Ni1 Ta1'
_cod_database_code 1510787

loop_
_symmetry_equiv_pos_as_xyz
x,y,z
-x+1/2,-y,z+1/2
x+1/2,-y+1/2,-z+1/2
-x,y+1/2,-z
-x,-y,-z
x-1/2,y,-z-1/2
-x-1/2,y-1/2,z-1/2
x,-y-1/2,z

loop_
_atom_site_label
_atom_site_type_symbol
_atom_site_fract_x
_atom_site_fract_y
_atom_site_fract_z
_atom_site_occupancy
_atom_site_U_iso_or_equiv
Ni1 Ni+3 0.008 0.25 0.618 1 0.0
Ta1 Ta+3 0.135 0.25 0.13 1 0.0
B2 B-3 0.175 0.25 0.84 1 0.0
B1 B-3 0.242 0.25 0.404 1 0.0
